data_4062848
_journal_name_full Organometallics
_journal_year 2004
_chemical_formula_sum 'C42 H42 Cd F10 N4 O2 Pt'
_chemical_formula_weight 1132.29
_space_group_IT_number 61
_symmetry_cell_setting orthorhombic
_symmetry_space_group_name_Hall '-P 2ac 2ab'
_symmetry_space_group_name_H-M 'P b c a'
_cell_angle_alpha 90
_cell_angle_beta 90
_cell_angle_gamma 90
_cell_formula_units_Z 8
_cell_length_a 16.53400(10)
_cell_length_b 19.22200(10)
_cell_length_c 27.5390(2)
_cell_measurement_temperature 173.0(10)
_cell_volume 8752.35(9)
_diffrn_ambient_temperature 173.0(10)
_exptl_crystal_density_diffrn 1.719
_cod_database_code 4062848

loop_
_symmetry_equiv_pos_as_xyz
'x, y, z'
'-x+1/2, -y, z+1/2'
'x+1/2, -y+1/2, -z'
'-x, y+1/2, -z+1/2'
'-x, -y, -z'
'x-1/2, y, -z-1/2'
'-x-1/2, y-1/2, z'
'x, -y-1/2, z-1/2'

loop_
_atom_site_label
_atom_site_type_symbol
_atom_site_fract_x
_atom_site_fract_y
_atom_site_fract_z
_atom_site_U_iso_or_equiv
_atom_site_adp_type
_atom_site_occupancy
_atom_site_symmetry_multiplicity
_atom_site_calc_flag
_atom_site_refinement_flags
_atom_site_disorder_assembly
_atom_site_disorder_group
Pt1 Pt 0.102453(10) 0.170937(9) 0.163776(6) 0.03536(7) Uani 1 1 d . A .
Cd1 Cd -0.034751(19) 0.132706(18) 0.214553(14) 0.04223(10) Uani 1 1 d . . .
C1 C 0.0768(3) 0.2181(2) 0.22715(18) 0.0369(10) Uani 1 1 d . A .
C2 C 0.0549(3) 0.2476(2) 0.26325(18) 0.0387(10) Uani 1 1 d . . .
C3 C 0.0292(3) 0.2850(2) 0.30620(17) 0.0395(10) Uani 1 1 d . . .
C4 C 0.0648(3) 0.2721(3) 0.3511(2) 0.0517(12) Uani 1 1 d . . .
H4 H 0.1063 0.2396 0.3538 0.062 Uiso 1 1 calc R A .
C5 C 0.0381(4) 0.3080(4) 0.3920(2) 0.0663(16) Uani 1 1 d . . .
H5 H 0.0628 0.3001 0.4219 0.08 Uiso 1 1 calc R . .
C6 C -0.0241(4) 0.3547(4) 0.3887(2) 0.0699(17) Uani 1 1 d . . .
H6 H -0.0426 0.3776 0.4163 0.084 Uiso 1 1 calc R A .
C7 C -0.0593(4) 0.3679(3) 0.3439(2) 0.0593(15) Uani 1 1 d . . .
H7 H -0.1012 0.4 0.3416 0.071 Uiso 1 1 calc R . .
C8 C -0.0333(3) 0.3342(3) 0.3036(2) 0.0450(11) Uani 1 1 d . . .
H8 H -0.0572 0.3439 0.2737 0.054 Uiso 1 1 calc R A .
C9 C 0.1324(3) 0.0811(2) 0.19698(17) 0.0370(9) Uani 1 1 d . . .
C10 C 0.1576(3) 0.0294(2) 0.21612(18) 0.0403(10) Uani 1 1 d . . .
C11 C 0.1913(2) -0.0314(2) 0.23861(18) 0.0407(10) Uani 1 1 d . . .
C12 C 0.2371(3) -0.0784(3) 0.2110(2) 0.0498(12) Uani 1 1 d . . .
H12 H 0.2452 -0.0703 0.1781 0.06 Uiso 1 1 calc R . .
C13 C 0.2706(3) -0.1370(3) 0.2326(3) 0.0645(17) Uani 1 1 d . . .
H13 H 0.2999 -0.1684 0.2139 0.077 Uiso 1 1 calc R A .
C14 C 0.2608(3) -0.1488(3) 0.2808(3) 0.071(2) Uani 1 1 d . . .
H14 H 0.2849 -0.1874 0.295 0.085 Uiso 1 1 calc R . .
C15 C 0.2148(3) -0.1034(3) 0.3092(3) 0.0655(17) Uani 1 1 d . . .
H15 H 0.2073 -0.1121 0.3422 0.079 Uiso 1 1 calc R A .
C16 C 0.1804(3) -0.0449(3) 0.2877(2) 0.0525(13) Uani 1 1 d . . .
H16 H 0.1497 -0.0146 0.3065 0.063 Uiso 1 1 calc R . .
C17 C 0.1219(3) 0.1246(3) 0.09727(18) 0.0458(11) Uani 1 1 d . . .
C18 C 0.1934(4) 0.0976(4) 0.0815(2) 0.0650(17) Uani 1 1 d . . .
C19 C 0.2055(5) 0.0650(4) 0.0375(2) 0.083(2) Uani 1 1 d . . .
C20 C 0.1407(6) 0.0565(4) 0.0069(2) 0.083(2) Uani 1 1 d . . .
C21 C 0.0682(5) 0.0827(4) 0.0200(2) 0.0741(19) Uani 1 1 d . . .
C22 C 0.0602(3) 0.1159(3) 0.0642(2) 0.0562(14) Uani 1 1 d . . .
C23 C 0.0838(3) 0.2652(3) 0.12959(18) 0.0441(11) Uani 1 1 d . . .
C24 C 0.0115(4) 0.2999(3) 0.1259(2) 0.0626(16) Uani 1 1 d . . .
C25 C 0.0025(4) 0.3652(3) 0.1057(3) 0.0729(19) Uani 1 1 d . . .
C26 C 0.0682(5) 0.3989(3) 0.0874(2) 0.0711(18) Uani 1 1 d . . .
C27 C 0.1416(4) 0.3674(4) 0.0904(3) 0.0750(19) Uani 1 1 d . . .
C28 C 0.1480(4) 0.3025(3) 0.1112(2) 0.0600(15) Uani 1 1 d . . .
F18 F 0.2604(2) 0.1034(3) 0.10963(14) 0.1043(16) Uani 1 1 d . . .
F19 F 0.2781(3) 0.0407(3) 0.02448(15) 0.131(2) Uani 1 1 d . . .
F20 F 0.1522(4) 0.0247(3) -0.03616(14) 0.1255(19) Uani 1 1 d . . .
F21 F 0.0036(3) 0.0756(3) -0.00977(14) 0.1141(17) Uani 1 1 d . . .
F22 F -0.0147(2) 0.1414(3) 0.07403(13) 0.0826(12) Uani 1 1 d . . .
F24 F -0.0566(2) 0.2706(2) 0.14439(19) 0.0981(15) Uani 1 1 d . . .
F25 F -0.0702(3) 0.3963(3) 0.1033(2) 0.131(2) Uani 1 1 d . . .
F26 F 0.0603(3) 0.4631(2) 0.06767(18) 0.1039(15) Uani 1 1 d . . .
F27 F 0.2086(3) 0.4010(3) 0.0741(2) 0.132(2) Uani 1 1 d . . .
F28 F 0.2236(2) 0.2750(2) 0.11346(17) 0.0964(15) Uani 1 1 d . . .
O1 O 0.5737(3) 0.0828(3) 0.13036(17) 0.0835(14) Uani 1 1 d . . .
C50 C 0.5727(4) 0.0843(3) 0.0868(2) 0.0665(16) Uani 1 1 d . . .
C51 C 0.6340(5) 0.0454(4) 0.0577(3) 0.089(2) Uani 1 1 d . . .
H51A H 0.6659 0.0168 0.079 0.133 Uiso 1 1 calc R . .
H51B H 0.6686 0.0778 0.0412 0.133 Uiso 1 1 calc R . .
H51C H 0.6071 0.0166 0.0343 0.133 Uiso 1 1 calc R . .
C52 C 0.5080(6) 0.1224(4) 0.0597(3) 0.105(3) Uani 1 1 d . . .
H52A H 0.4712 0.1433 0.0824 0.158 Uiso 1 1 calc R . .
H52B H 0.479 0.0904 0.0393 0.158 Uiso 1 1 calc R . .
H52C H 0.5321 0.158 0.04 0.158 Uiso 1 1 calc R . .
C29A C -0.1474(6) 0.1679(4) 0.3021(3) 0.0472(18) Uani 0.7 1 d P A 1
H29A H -0.2008 0.1771 0.3152 0.057 Uiso 0.7 1 calc PR A 1
H29B H -0.1087 0.196 0.3199 0.057 Uiso 0.7 1 calc PR A 1
C30A C -0.1267(4) 0.0901(4) 0.3086(3) 0.0454(16) Uani 0.7 1 d P A 1
H30A H -0.1248 0.0791 0.343 0.054 Uiso 0.7 1 calc PR A 1
H30B H -0.1689 0.062 0.294 0.054 Uiso 0.7 1 calc PR A 1
C31A C -0.040(2) -0.0038(17) 0.2776(14) 0.054(4) Uani 0.7 1 d P A 1
H31A H -0.0665 -0.0288 0.3038 0.064 Uiso 0.7 1 calc PR A 1
H31B H 0.0163 -0.0172 0.2769 0.064 Uiso 0.7 1 calc PR A 1
C32A C -0.0807(4) -0.0223(4) 0.2288(3) 0.0456(16) Uani 0.7 1 d P A 1
H32A H -0.0751 -0.0719 0.223 0.055 Uiso 0.7 1 calc PR A 1
H32B H -0.1379 -0.0117 0.2305 0.055 Uiso 0.7 1 calc PR A 1
C33A C -0.0879(5) 0.0107(5) 0.1428(3) 0.051(2) Uani 0.7 1 d P A 1
H33A H -0.106 -0.0369 0.1383 0.062 Uiso 0.7 1 calc PR A 1
H33B H -0.0517 0.0222 0.1163 0.062 Uiso 0.7 1 calc PR A 1
C34A C -0.1604(5) 0.0592(4) 0.1418(3) 0.0510(17) Uani 0.7 1 d P A 1
H34A H -0.1857 0.0569 0.11 0.061 Uiso 0.7 1 calc PR A 1
H34B H -0.1997 0.0439 0.1656 0.061 Uiso 0.7 1 calc PR A 1
C35A C -0.2064(5) 0.1737(4) 0.1694(3) 0.0504(18) Uani 0.7 1 d P A 1
H35A H -0.2551 0.16 0.1523 0.061 Uiso 0.7 1 calc PR A 1
H35B H -0.1963 0.2224 0.1625 0.061 Uiso 0.7 1 calc PR A 1
C36A C -0.2188(4) 0.1643(4) 0.2233(3) 0.0463(17) Uani 0.7 1 d P A 1
H36A H -0.2651 0.1915 0.2337 0.056 Uiso 0.7 1 calc PR A 1
H36B H -0.23 0.1158 0.2302 0.056 Uiso 0.7 1 calc PR A 1
N1A N -0.1454(5) 0.1869(4) 0.2510(3) 0.0425(19) Uani 0.7 1 d P A 1
H1A H -0.1398 0.2338 0.2484 0.051 Uiso 0.7 1 calc PR A 1
N2A N -0.0473(3) 0.0724(4) 0.2858(2) 0.0448(14) Uani 0.7 1 d P A 1
H2A H -0.0069 0.0859 0.3062 0.054 Uiso 0.7 1 calc PR A 1
N3A N -0.0444(3) 0.0160(3) 0.1886(2) 0.0408(12) Uani 0.7 1 d P A 1
H3A H 0.0066 -0.0005 0.184 0.049 Uiso 0.7 1 calc PR A 1
N4A N -0.1377(4) 0.1317(4) 0.1521(3) 0.0462(16) Uani 0.7 1 d P A 1
H4A H -0.1173 0.1513 0.1246 0.055 Uiso 0.7 1 calc PR A 1
C29B C -0.1878(12) 0.1776(10) 0.2845(7) 0.0484(17) Uani 0.3 1 d P A 2
H29C H -0.2218 0.1367 0.2814 0.058 Uiso 0.3 1 calc PR A 2
H29D H -0.2206 0.2153 0.297 0.058 Uiso 0.3 1 calc PR A 2
C30B C -0.1190(12) 0.1626(12) 0.3192(9) 0.0484(17) Uani 0.3 1 d P A 2
H30C H -0.0886 0.2051 0.3247 0.058 Uiso 0.3 1 calc PR A 2
H30D H -0.1412 0.1478 0.3502 0.058 Uiso 0.3 1 calc PR A 2
C31B C -0.0939(10) 0.0398(9) 0.3075(7) 0.0484(17) Uani 0.3 1 d P A 2
H31C H -0.1505 0.0372 0.2985 0.058 Uiso 0.3 1 calc PR A 2
H31D H -0.0885 0.0255 0.3411 0.058 Uiso 0.3 1 calc PR A 2
C32B C -0.043(5) -0.007(4) 0.275(3) 0.0484(17) Uani 0.3 1 d P A 2
H32C H 0.012 -0.0081 0.2869 0.058 Uiso 0.3 1 calc PR A 2
H32D H -0.0639 -0.0544 0.277 0.058 Uiso 0.3 1 calc PR A 2
C33B C -0.1069(10) -0.0194(9) 0.1968(7) 0.0484(17) Uani 0.3 1 d P A 2
H33C H -0.1567 -0.0194 0.2154 0.058 Uiso 0.3 1 calc PR A 2
H33D H -0.0941 -0.0671 0.1884 0.058 Uiso 0.3 1 calc PR A 2
C34B C -0.1189(13) 0.0230(12) 0.1503(9) 0.0484(17) Uani 0.3 1 d P A 2
H34C H -0.072 0.017 0.1295 0.058 Uiso 0.3 1 calc PR A 2
H34D H -0.1657 0.0054 0.1331 0.058 Uiso 0.3 1 calc PR A 2
C35B C -0.2134(10) 0.1133(9) 0.1795(7) 0.0484(17) Uani 0.3 1 d P A 2
H35C H -0.2261 0.0812 0.2056 0.058 Uiso 0.3 1 calc PR A 2
H35D H -0.2533 0.1076 0.1539 0.058 Uiso 0.3 1 calc PR A 2
C36B C -0.2135(12) 0.1867(11) 0.1978(10) 0.0484(17) Uani 0.3 1 d P A 2
H36C H -0.2017 0.218 0.1711 0.058 Uiso 0.3 1 calc PR A 2
H36D H -0.2669 0.198 0.21 0.058 Uiso 0.3 1 calc PR A 2
N1B N -0.1546(15) 0.1971(14) 0.2359(8) 0.0449(19) Uani 0.3 1 d P A 2
H1B H -0.1416 0.2431 0.2367 0.054 Uiso 0.3 1 calc PR A 2
N2B N -0.0643(9) 0.1090(8) 0.3013(6) 0.0449(19) Uani 0.3 1 d P A 2
H2B H -0.017 0.1127 0.318 0.054 Uiso 0.3 1 calc PR A 2
N3B N -0.0402(8) 0.0101(8) 0.2270(6) 0.0449(19) Uani 0.3 1 d P A 2
H3B H 0.0068 -0.0076 0.215 0.054 Uiso 0.3 1 calc PR A 2
N4B N -0.1306(10) 0.0996(10) 0.1604(7) 0.0449(19) Uani 0.3 1 d P A 2
H4B H -0.1236 0.1239 0.1323 0.054 Uiso 0.3 1 calc PR A 2
O100 O 0.7634(13) 0.1849(8) 0.0543(6) 0.363(7) Uani 1 1 d D . .
C90 C 0.7852(11) 0.2300(8) 0.0283(6) 0.363(7) Uani 1 1 d D . .
C91 C 0.8523(13) 0.2177(12) -0.0071(8) 0.363(7) Uani 1 1 d D . .
H91A H 0.9031 0.2287 0.008 0.545 Uiso 1 1 calc R . .
H91B H 0.8446 0.2468 -0.035 0.545 Uiso 1 1 calc R . .
H91C H 0.8522 0.1698 -0.0168 0.545 Uiso 1 1 calc R . .
C92 C 0.7582(16) 0.3032(8) 0.0380(8) 0.363(7) Uani 1 1 d D . .
H92A H 0.7158 0.3154 0.0157 0.545 Uiso 1 1 calc R . .
H92B H 0.803 0.3344 0.0338 0.545 Uiso 1 1 calc R . .
H92C H 0.7384 0.3067 0.0707 0.545 Uiso 1 1 calc R . .

loop_
_atom_site_aniso_label
_atom_site_aniso_U_11
_atom_site_aniso_U_22
_atom_site_aniso_U_33
_atom_site_aniso_U_23
_atom_site_aniso_U_13
_atom_site_aniso_U_12
Pt1 0.02890(9) 0.03593(10) 0.04124(11) -0.00193(7) -0.00131(7) 0.00108(7)
Cd1 0.02951(16) 0.04067(19) 0.0565(2) -0.00149(16) 0.00225(14) -0.00806(13)
C1 0.029(2) 0.031(2) 0.052(3) -0.001(2) 0.0032(18) -0.0033(17)
C2 0.032(2) 0.035(2) 0.049(3) 0.000(2) 0.0028(19) -0.0074(18)
C3 0.033(2) 0.039(2) 0.046(3) -0.005(2) 0.0031(19) -0.0089(19)
C4 0.051(3) 0.052(3) 0.052(3) 0.001(2) 0.000(2) 0.003(2)
C5 0.073(4) 0.078(4) 0.048(3) -0.007(3) -0.011(3) 0.001(3)
C6 0.069(4) 0.080(4) 0.061(4) -0.028(3) 0.011(3) 0.004(3)
C7 0.052(3) 0.053(3) 0.073(4) -0.026(3) -0.006(3) 0.007(3)
C8 0.035(2) 0.043(3) 0.057(3) -0.008(2) -0.007(2) -0.004(2)
C9 0.028(2) 0.037(2) 0.046(2) -0.005(2) -0.0042(18) 0.0004(18)
C10 0.029(2) 0.038(2) 0.054(3) -0.007(2) -0.0042(19) -0.0034(18)
C11 0.0252(19) 0.038(2) 0.059(3) -0.002(2) -0.0076(19) 0.0003(17)
C12 0.033(2) 0.045(3) 0.072(4) -0.011(2) -0.006(2) 0.004(2)
C13 0.041(3) 0.036(3) 0.116(6) -0.012(3) -0.010(3) 0.008(2)
C14 0.039(3) 0.046(3) 0.129(6) 0.021(4) -0.015(3) 0.002(2)
C15 0.046(3) 0.071(4) 0.080(4) 0.028(3) -0.010(3) -0.005(3)
C16 0.033(2) 0.055(3) 0.069(4) 0.005(3) -0.005(2) 0.006(2)
C17 0.048(3) 0.050(3) 0.040(3) -0.008(2) -0.006(2) 0.007(2)
C18 0.061(3) 0.088(4) 0.046(3) -0.022(3) -0.014(3) 0.031(3)
C19 0.100(5) 0.098(5) 0.051(3) -0.022(3) -0.013(3) 0.051(4)
C20 0.136(7) 0.074(4) 0.040(3) -0.012(3) -0.014(4) 0.020(5)
C21 0.090(5) 0.087(5) 0.045(3) -0.002(3) -0.023(3) -0.012(4)
C22 0.056(3) 0.069(4) 0.043(3) 0.008(3) -0.012(2) 0.005(3)
C23 0.052(3) 0.041(3) 0.039(2) 0.005(2) 0.001(2) 0.006(2)
C24 0.054(3) 0.048(3) 0.086(4) 0.015(3) 0.016(3) 0.010(3)
C25 0.069(4) 0.054(4) 0.096(5) 0.022(3) 0.015(4) 0.022(3)
C26 0.093(5) 0.053(3) 0.067(4) 0.022(3) 0.023(4) 0.019(3)
C27 0.078(4) 0.064(4) 0.083(5) 0.030(3) 0.022(4) -0.004(3)
C28 0.053(3) 0.063(3) 0.065(4) 0.021(3) 0.013(3) 0.005(3)
F18 0.056(2) 0.188(5) 0.070(2) -0.050(3) -0.0197(18) 0.056(3)
F19 0.137(4) 0.189(5) 0.068(3) -0.033(3) 0.003(3) 0.106(4)
F20 0.202(6) 0.129(4) 0.046(2) -0.040(2) -0.013(3) 0.032(4)
F21 0.118(4) 0.168(5) 0.056(2) 0.002(3) -0.045(2) -0.034(3)
F22 0.0448(18) 0.142(4) 0.061(2) 0.011(2) -0.0148(16) 0.005(2)
F24 0.0486(19) 0.074(3) 0.172(4) 0.053(3) 0.024(2) 0.0205(18)
F25 0.095(3) 0.094(3) 0.204(6) 0.074(4) 0.049(4) 0.053(3)
F26 0.135(4) 0.060(2) 0.117(4) 0.039(2) 0.040(3) 0.023(2)
F27 0.096(3) 0.115(4) 0.184(5) 0.088(4) 0.047(3) -0.007(3)
F28 0.050(2) 0.106(3) 0.133(4) 0.060(3) 0.020(2) 0.006(2)
O1 0.094(3) 0.096(4) 0.060(3) -0.007(3) 0.018(3) 0.000(3)
C50 0.078(4) 0.061(4) 0.061(4) -0.006(3) 0.015(3) -0.018(3)
C51 0.090(5) 0.095(6) 0.082(5) -0.021(4) 0.023(4) -0.018(4)
C52 0.134(8) 0.073(5) 0.109(7) 0.000(5) -0.005(6) -0.001(5)
C29A 0.046(5) 0.046(4) 0.050(5) -0.008(4) 0.009(4) -0.004(4)
C30A 0.042(4) 0.053(4) 0.042(4) 0.003(3) 0.007(3) -0.008(3)
C31A 0.032(5) 0.069(8) 0.060(8) 0.015(6) -0.007(5) 0.009(5)
C32A 0.034(3) 0.038(4) 0.064(5) 0.003(3) 0.009(3) 0.004(3)
C33A 0.053(5) 0.046(5) 0.056(5) -0.012(4) 0.001(4) -0.006(4)
C34A 0.047(4) 0.057(5) 0.049(4) -0.003(4) -0.012(3) -0.005(4)
C35A 0.039(4) 0.049(4) 0.063(5) 0.012(4) 0.000(3) 0.010(3)
C36A 0.029(3) 0.045(4) 0.065(5) 0.005(4) 0.012(3) 0.003(3)
N1A 0.043(4) 0.035(4) 0.050(5) -0.002(3) 0.007(4) -0.012(3)
N2A 0.030(3) 0.059(4) 0.045(3) 0.002(3) -0.001(2) -0.003(3)
N3A 0.032(3) 0.033(3) 0.058(4) 0.001(3) 0.001(2) 0.002(2)
N4A 0.037(3) 0.052(4) 0.049(4) 0.009(3) 0.001(3) 0.009(3)
C29B 0.039(4) 0.043(4) 0.063(5) 0.005(3) 0.000(3) -0.006(3)
C30B 0.039(4) 0.043(4) 0.063(5) 0.005(3) 0.000(3) -0.006(3)
C31B 0.039(4) 0.043(4) 0.063(5) 0.005(3) 0.000(3) -0.006(3)
C32B 0.039(4) 0.043(4) 0.063(5) 0.005(3) 0.000(3) -0.006(3)
C33B 0.039(4) 0.043(4) 0.063(5) 0.005(3) 0.000(3) -0.006(3)
C34B 0.039(4) 0.043(4) 0.063(5) 0.005(3) 0.000(3) -0.006(3)
C35B 0.039(4) 0.043(4) 0.063(5) 0.005(3) 0.000(3) -0.006(3)
C36B 0.039(4) 0.043(4) 0.063(5) 0.005(3) 0.000(3) -0.006(3)
N1B 0.033(4) 0.048(5) 0.054(5) 0.004(4) -0.001(4) -0.004(4)
N2B 0.033(4) 0.048(5) 0.054(5) 0.004(4) -0.001(4) -0.004(4)
N3B 0.033(4) 0.048(5) 0.054(5) 0.004(4) -0.001(4) -0.004(4)
N4B 0.033(4) 0.048(5) 0.054(5) 0.004(4) -0.001(4) -0.004(4)
O100 0.462(19) 0.328(16) 0.299(16) 0.054(12) -0.052(13) -0.104(16)
C90 0.462(19) 0.328(16) 0.299(16) 0.054(12) -0.052(13) -0.104(16)
C91 0.462(19) 0.328(16) 0.299(16) 0.054(12) -0.052(13) -0.104(16)
C92 0.462(19) 0.328(16) 0.299(16) 0.054(12) -0.052(13) -0.104(16)

loop_
_geom_bond_atom_site_label_1
_geom_bond_atom_site_label_2
_geom_bond_distance
_geom_bond_site_symmetry_2
_geom_bond_publ_flag
Pt1 C1 2.011(5) . ?
Pt1 C9 2.015(5) . ?
Pt1 C23 2.065(5) . ?
Pt1 C17 2.062(5) . ?
Pt1 Cd1 2.7644(4) . ?
Cd1 N4B 2.268(18) . ?
Cd1 N2A 2.289(6) . ?
Cd1 N1A 2.332(9) . ?
Cd1 N3A 2.359(5) . ?
Cd1 N3B 2.383(15) . ?
Cd1 N1B 2.41(3) . ?
Cd1 N4A 2.420(7) . ?
Cd1 N2B 2.479(15) . ?
Cd1 C1 2.493(4) . ?
C1 C2 1.201(6) . ?
C2 C3 1.448(7) . ?
C3 C4 1.393(7) . ?
C3 C8 1.403(7) . ?
C4 C5 1.392(8) . ?
C4 H4 0.93 . ?
C5 C6 1.369(9) . ?
C5 H5 0.93 . ?
C6 C7 1.385(9) . ?
C6 H6 0.93 . ?
C7 C8 1.357(7) . ?
C7 H7 0.93 . ?
C8 H8 0.93 . ?
C9 C10 1.201(6) . ?
C10 C11 1.435(7) . ?
C11 C16 1.389(7) . ?
C11 C12 1.403(7) . ?
C12 C13 1.388(8) . ?
C12 H12 0.93 . ?
C13 C14 1.355(9) . ?
C13 H13 0.93 . ?
C14 C15 1.397(10) . ?
C14 H14 0.93 . ?
C15 C16 1.391(8) . ?
C15 H15 0.93 . ?
C16 H16 0.93 . ?
C17 C18 1.362(7) . ?
C17 C22 1.377(7) . ?
C18 F18 1.356(6) . ?
C18 C19 1.380(8) . ?
C19 F19 1.337(8) . ?
C19 C20 1.373(10) . ?
C20 C21 1.348(11) . ?
C20 F20 1.349(7) . ?
C21 F21 1.354(7) . ?
C21 C22 1.381(9) . ?
C22 F22 1.360(7) . ?
C23 C24 1.373(7) . ?
C23 C28 1.379(7) . ?
C24 F24 1.358(7) . ?
C24 C25 1.380(8) . ?
C25 F25 1.344(7) . ?
C25 C26 1.361(9) . ?
C26 F26 1.355(7) . ?
C26 C27 1.359(10) . ?
C27 F27 1.357(7) . ?
C27 C28 1.377(8) . ?
C28 F28 1.358(7) . ?
O1 C50 1.201(7) . ?
C50 C51 1.492(10) . ?
C50 C52 1.497(11) . ?
C51 H51A 0.96 . ?
C51 H51B 0.96 . ?
C51 H51C 0.96 . ?
C52 H52A 0.96 . ?
C52 H52B 0.96 . ?
C52 H52C 0.96 . ?
C29A N1A 1.454(11) . ?
C29A C30A 1.545(11) . ?
C29A H29A 0.97 . ?
C29A H29B 0.97 . ?
C30A N2A 1.496(9) . ?
C30A H30A 0.97 . ?
C30A H30B 0.97 . ?
C31A N2A 1.48(3) . ?
C31A C32A 1.54(4) . ?
C31A H31A 0.97 . ?
C31A H31B 0.97 . ?
C32A N3A 1.459(9) . ?
C32A H32A 0.97 . ?
C32A H32B 0.97 . ?
C33A N3A 1.454(11) . ?
C33A C34A 1.520(11) . ?
C33A H33A 0.97 . ?
C33A H33B 0.97 . ?
C34A N4A 1.470(11) . ?
C34A H34A 0.97 . ?
C34A H34B 0.97 . ?
C35A N4A 1.474(10) . ?
C35A C36A 1.509(11) . ?
C35A H35A 0.97 . ?
C35A H35B 0.97 . ?
C36A N1A 1.497(11) . ?
C36A H36A 0.97 . ?
C36A H36B 0.97 . ?
N1A H1A 0.91 . ?
N2A H2A 0.91 . ?
N3A H3A 0.91 . ?
N4A H4A 0.91 . ?
C29B N1B 1.49(3) . ?
C29B C30B 1.51(3) . ?
C29B H29C 0.97 . ?
C29B H29D 0.97 . ?
C30B N2B 1.46(3) . ?
C30B H30C 0.97 . ?
C30B H30D 0.97 . ?
C31B N2B 1.43(2) . ?
C31B C32B 1.54(9) . ?
C31B H31C 0.97 . ?
C31B H31D 0.97 . ?
C32B N3B 1.35(9) . ?
C32B H32C 0.97 . ?
C32B H32D 0.97 . ?
C33B N3B 1.49(2) . ?
C33B C34B 1.53(3) . ?
C33B H33C 0.97 . ?
C33B H33D 0.97 . ?
C34B N4B 1.51(3) . ?
C34B H34C 0.97 . ?
C34B H34D 0.97 . ?
C35B N4B 1.49(2) . ?
C35B C36B 1.50(3) . ?
C35B H35C 0.97 . ?
C35B H35D 0.97 . ?
C36B N1B 1.45(3) . ?
C36B H36C 0.97 . ?
C36B H36D 0.97 . ?
N1B H1B 0.91 . ?
N2B H2B 0.91 . ?
N3B H3B 0.91 . ?
N4B H4B 0.91 . ?
O100 C90 1.181(9) . ?
C90 C91 1.495(9) . ?
C90 C92 1.499(9) . ?
C91 H91A 0.96 . ?
C91 H91B 0.96 . ?
C91 H91C 0.96 . ?
C92 H92A 0.9961 . ?
C92 H92B 0.9959 . ?
C92 H92C 0.9957 . ?
